data_2241965
loop_
_publ_author_name
'Kraus, Florian'
'Fichtl, Matthias'
'Baer, Sebastian'

_publ_section_title
;
 Crystal structure of [Ag(NH~3~)~3~]~2~[Ag(NH~3~)~2~]~2~[SnF~6~]F~2~, a
 compound showing argentophilic interactions
;
_journal_coeditor_code WM5342
_journal_issue 12
_journal_name_full 'Acta Crystallographica Section E'
_journal_page_first 1860
_journal_page_last 1863
_journal_paper_doi 10.1107/S2056989016019010
_journal_volume 72
_journal_year 2016
_chemical_formula_iupac '[Ag (N H3)3]2 [Ag (N H3)2]2 [Sn F6] F2'
_chemical_formula_moiety '2(Ag N2 H9 +), 2(Ag N2 H6 +), Sn F6 2-, 2(F -)'
_chemical_formula_sum 'Ag4 F8 H30 N10 Sn'
_chemical_formula_weight 872.51
_chemical_name_systematic
;
Bis[triamminesilver(I)] bis[diamminesilver(I)] hexafluoridostannate(IV)
difluoride
;
_space_group_crystal_system monoclinic
_space_group_IT_number 14
_space_group_name_Hall '-P 2ybc'
_space_group_name_H-M_alt 'P 1 21/c 1'
_symmetry_space_group_name_Hall '-P 2ybc'
_symmetry_space_group_name_H-M 'P 1 21/c 1'
_atom_sites_solution_hydrogens difmap
_atom_sites_solution_primary direct
_atom_sites_solution_secondary difmap
_audit_creation_method SHELXL-2016/4
_cell_angle_alpha 90
_cell_angle_beta 113.205(4)
_cell_angle_gamma 90
_cell_formula_units_Z 2
_cell_length_a 7.3274(2)
_cell_length_b 19.4495(4)
_cell_length_c 7.8579(3)
_cell_measurement_reflns_used 16653
_cell_measurement_temperature 123(2)
_cell_measurement_theta_max 39.1074
_cell_measurement_theta_min 2.8146
_cell_volume 1029.27(6)
_computing_cell_refinement
;
CrysAlis RED (Oxford Diffraction, 2008)
;
_computing_data_collection
;
CrysAlis CCD (Oxford Diffraction, 2008)
;
_computing_data_reduction
;
CrysAlis RED (Oxford Diffraction, 2008)
;
_computing_molecular_graphics
;
DIAMOND (Brandenburg, 2012)
;
_computing_publication_material
;
publCIF (Westrip, 2010)
;
_computing_structure_refinement
;
SHELXL2016 (Sheldrick, 2015) and <i>SHELXLE</i> (H\"ubschle <i>et
al.</i>,  2011)
;
_computing_structure_solution
;
SHELXS97 (Sheldrick, 2008)
;
_diffrn_ambient_temperature 123(2)
_diffrn_detector_area_resol_mean 16.0238
_diffrn_measured_fraction_theta_full 0.999
_diffrn_measured_fraction_theta_max 0.947
_diffrn_measurement_device ' \k-geometry diffractometer '
_diffrn_measurement_device_type 'Oxford-Diffraction Xcalibur3'
_diffrn_measurement_method ' phi- and omega-rotation '
_diffrn_radiation_monochromator graphite
_diffrn_radiation_type MoK\a
_diffrn_radiation_wavelength 0.71073
_diffrn_reflns_av_R_equivalents 0.0299
_diffrn_reflns_limit_h_max 13
_diffrn_reflns_limit_h_min -12
_diffrn_reflns_limit_k_max 30
_diffrn_reflns_limit_k_min -34
_diffrn_reflns_limit_l_max 13
_diffrn_reflns_limit_l_min -13
_diffrn_reflns_number 30418
_diffrn_reflns_theta_full 25.242
_diffrn_reflns_theta_max 39.198
_diffrn_reflns_theta_min 3.009
_exptl_absorpt_coefficient_mu 5.009
_exptl_absorpt_correction_T_max 1.00000
_exptl_absorpt_correction_T_min 0.60213
_exptl_absorpt_correction_type multi-scan
_exptl_absorpt_process_details
;
(CrysAlis RED; Oxford Diffraction, 2008)
;
_exptl_crystal_colour colorless
_exptl_crystal_density_diffrn 2.815
_exptl_crystal_density_method 'not measured'
_exptl_crystal_description block
_exptl_crystal_F_000 820
_exptl_crystal_size_max 0.20
_exptl_crystal_size_mid 0.05
_exptl_crystal_size_min 0.05
_refine_diff_density_max 1.044
_refine_diff_density_min -0.930
_refine_ls_extinction_coef 0.00277(14)
_refine_ls_extinction_expression Fc^*^=kFc[1+0.001xFc^2^\l^3^/sin(2\q)]^-1/4^
_refine_ls_extinction_method
;
SHELXL2016 (Sheldrick, 2015)
;
_refine_ls_goodness_of_fit_ref 0.993
_refine_ls_hydrogen_treatment refall
_refine_ls_matrix_type full
_refine_ls_number_parameters 167
_refine_ls_number_reflns 5731
_refine_ls_number_restraints 0
_refine_ls_restrained_S_all 0.993
_refine_ls_R_factor_all 0.0355
_refine_ls_R_factor_gt 0.0201
_refine_ls_shift/su_max 0.002
_refine_ls_shift/su_mean 0.000
_refine_ls_structure_factor_coef Fsqd
_refine_ls_weighting_details 'w=1/[\s^2^(Fo^2^)+(0.0215P)^2^] where P=(Fo^2^+2Fc^2^)/3'
_refine_ls_weighting_scheme calc
_refine_ls_wR_factor_gt 0.0402
_refine_ls_wR_factor_ref 0.0458
_reflns_number_gt 4330
_reflns_number_total 5731
_reflns_threshold_expression 'I > 2\s(I)'
_cod_data_source_file wm5342sup1.cif
_cod_data_source_block I
_cod_database_code 2241965
_shelx_space_group_comment
;
The symmetry employed for this shelxl refinement is uniquely defined
by the following loop, which should always be used as a source of
symmetry information in preference to the above space-group names.
They are only intended as comments.
;

loop_
_space_group_symop_operation_xyz
'x, y, z'
'-x, y+1/2, -z+1/2'
'-x, -y, -z'
'x, -y-1/2, z-1/2'

loop_
_atom_site_type_symbol
_atom_site_label
_atom_site_fract_x
_atom_site_fract_y
_atom_site_fract_z
_atom_site_U_iso_or_equiv
_atom_site_adp_type
_atom_site_calc_flag
_atom_site_occupancy
Sn SN1 0.500000 0.000000 0.500000 0.01140(3) Uani d 1
F F1 0.71015(17) 0.04893(6) 0.45645(18) 0.0254(3) Uani d 1
F F2 0.31983(17) 0.07728(6) 0.39037(17) 0.0232(2) Uani d 1
F F3 0.58561(19) 0.04104(7) 0.74794(16) 0.0274(3) Uani d 1
Ag AG1 0.16018(2) 0.12778(2) 0.95234(2) 0.01661(3) Uani d 1
N N1 -0.1364(2) 0.16467(9) 0.8813(2) 0.0179(3) Uani d 1
H H1A -0.170(4) 0.1789(14) 0.968(4) 0.029(7) Uiso d 1
H H1B -0.171(4) 0.2005(14) 0.805(4) 0.028(7) Uiso d 1
H H1C -0.222(5) 0.1286(19) 0.805(5) 0.070(11) Uiso d 1
N N2 0.4708(2) 0.10144(9) 1.0373(2) 0.0175(3) Uani d 1
H H2A 0.509(4) 0.0701(13) 1.131(3) 0.021(6) Uiso d 1
H H2B 0.485(4) 0.0811(15) 0.935(4) 0.041(8) Uiso d 1
H H2C 0.557(5) 0.1316(16) 1.084(4) 0.044(9) Uiso d 1
N N3 0.0911(3) 0.00306(10) 0.8291(3) 0.0277(4) Uani d 1
H H3A -0.031(5) -0.0050(15) 0.751(5) 0.046(9) Uiso d 1
H H3B 0.149(5) -0.0181(16) 0.920(5) 0.043(9) Uiso d 1
H H3C 0.133(5) -0.0059(15) 0.737(4) 0.043(9) Uiso d 1
Ag AG2 0.23394(2) 0.22258(2) 0.67497(2) 0.01676(3) Uani d 1
N N4 0.0292(3) 0.15407(9) 0.4859(2) 0.0196(3) Uani d 1
H H4A 0.111(4) 0.1257(14) 0.459(4) 0.033(7) Uiso d 1
H H4B -0.052(4) 0.1757(14) 0.396(4) 0.034(7) Uiso d 1
H H4C -0.034(4) 0.1288(15) 0.520(4) 0.033(8) Uiso d 1
N N5 0.4733(2) 0.28292(9) 0.8539(2) 0.0167(3) Uani d 1
H H5A 0.543(4) 0.2617(14) 0.973(4) 0.033(7) Uiso d 1
H H5B 0.562(4) 0.2883(12) 0.793(3) 0.020(6) Uiso d 1
H H5C 0.439(5) 0.3248(17) 0.891(4) 0.052(9) Uiso d 1
F F4 0.74284(16) 0.21290(6) 1.16824(14) 0.0177(2) Uani d 1

loop_
_atom_site_aniso_label
_atom_site_aniso_U_11
_atom_site_aniso_U_22
_atom_site_aniso_U_33
_atom_site_aniso_U_12
_atom_site_aniso_U_13
_atom_site_aniso_U_23
SN1 0.01283(6) 0.01077(7) 0.01170(7) -0.00057(5) 0.00600(5) -0.00041(5)
F1 0.0194(5) 0.0291(7) 0.0314(6) -0.0056(5) 0.0139(5) 0.0066(5)
F2 0.0207(5) 0.0175(5) 0.0319(6) 0.0053(4) 0.0110(5) 0.0065(5)
F3 0.0329(6) 0.0314(7) 0.0179(5) -0.0038(5) 0.0098(5) -0.0095(5)
AG1 0.01565(5) 0.01867(7) 0.01611(6) 0.00126(5) 0.00689(4) 0.00184(5)
N1 0.0179(7) 0.0166(7) 0.0183(7) 0.0021(6) 0.0061(6) 0.0005(6)
N2 0.0175(6) 0.0178(7) 0.0160(7) 0.0000(6) 0.0053(5) -0.0007(6)
N3 0.0206(8) 0.0236(9) 0.0346(10) 0.0001(7) 0.0063(8) -0.0068(8)
AG2 0.01614(6) 0.01801(7) 0.01510(6) -0.00111(5) 0.00505(4) 0.00066(4)
N4 0.0184(7) 0.0174(8) 0.0194(7) -0.0010(6) 0.0035(6) 0.0012(6)
N5 0.0169(6) 0.0173(7) 0.0161(7) 0.0003(5) 0.0066(5) 0.0011(5)
F4 0.0176(5) 0.0200(5) 0.0143(5) -0.0003(4) 0.0051(4) -0.0015(4)

loop_
_atom_type_symbol
_atom_type_description
_atom_type_scat_dispersion_real
_atom_type_scat_dispersion_imag
_atom_type_scat_source
N N 0.0061 0.0033 'International Tables Vol C Tables 4.2.6.8 and 6.1.1.4'
H H 0.0000 0.0000 'International Tables Vol C Tables 4.2.6.8 and 6.1.1.4'
F F 0.0171 0.0103 'International Tables Vol C Tables 4.2.6.8 and 6.1.1.4'
Ag Ag -0.8971 1.1015 'International Tables Vol C Tables 4.2.6.8 and 6.1.1.4'
Sn Sn -0.6537 1.4246 'International Tables Vol C Tables 4.2.6.8 and 6.1.1.4'

loop_
_geom_angle_atom_site_label_1
_geom_angle_atom_site_label_2
_geom_angle_atom_site_label_3
_geom_angle_site_symmetry_1
_geom_angle_site_symmetry_3
_geom_angle
F1 Sn1 F1 3_656 . 180.0
F1 Sn1 F2 3_656 . 90.56(5)
F1 Sn1 F2 . . 89.44(5)
F1 Sn1 F2 3_656 3_656 89.44(5)
F1 Sn1 F2 . 3_656 90.56(5)
F2 Sn1 F2 . 3_656 180.0
F1 Sn1 F3 3_656 3_656 90.58(6)
F1 Sn1 F3 . 3_656 89.42(6)
F2 Sn1 F3 . 3_656 88.80(5)
F2 Sn1 F3 3_656 3_656 91.19(5)
F1 Sn1 F3 3_656 . 89.42(6)
F1 Sn1 F3 . . 90.58(6)
F2 Sn1 F3 . . 91.19(5)
F2 Sn1 F3 3_656 . 88.81(5)
F3 Sn1 F3 3_656 . 180.0
N1 Ag1 N2 . . 173.74(7)
N1 Ag1 N3 . . 100.82(6)
N2 Ag1 N3 . . 85.44(6)
N1 Ag1 Ag2 . . 93.35(5)
N2 Ag1 Ag2 . . 84.44(5)
N3 Ag1 Ag2 . . 111.20(6)
N1 Ag1 Ag2 . 4_566 77.42(5)
N2 Ag1 Ag2 . 4_566 96.40(5)
N3 Ag1 Ag2 . 4_566 169.75(6)
Ag2 Ag1 Ag2 . 4_566 79.041(4)
Ag1 N1 H1A . . 118.6(17)
Ag1 N1 H1B . . 115.3(18)
H1A N1 H1B . . 101(2)
Ag1 N1 H1C . . 105(2)
H1A N1 H1C . . 114(3)
H1B N1 H1C . . 102(3)
Ag1 N2 H2A . . 110.8(15)
Ag1 N2 H2B . . 107.2(17)
H2A N2 H2B . . 108(2)
Ag1 N2 H2C . . 119(2)
H2A N2 H2C . . 100(2)
H2B N2 H2C . . 111(3)
Ag1 N3 H3A . . 115(2)
Ag1 N3 H3B . . 101(2)
H3A N3 H3B . . 126(3)
Ag1 N3 H3C . . 113.7(19)
H3A N3 H3C . . 89(3)
H3B N3 H3C . . 113(3)
N4 Ag2 N5 . . 170.93(7)
N4 Ag2 Ag1 . . 81.11(5)
N5 Ag2 Ag1 . . 101.15(5)
N4 Ag2 Ag1 . 4_565 104.96(5)
N5 Ag2 Ag1 . 4_565 77.58(4)
Ag1 Ag2 Ag1 . 4_565 149.685(7)
Ag2 N4 H4A . . 101.3(17)
Ag2 N4 H4B . . 110.4(19)
H4A N4 H4B . . 115(3)
Ag2 N4 H4C . . 120(2)
H4A N4 H4C . . 104(3)
H4B N4 H4C . . 107(3)
Ag2 N5 H5A . . 113.0(16)
Ag2 N5 H5B . . 106.2(14)
H5A N5 H5B . . 109(2)
Ag2 N5 H5C . . 115.7(19)
H5A N5 H5C . . 100(2)
H5B N5 H5C . . 112(2)

loop_
_geom_bond_atom_site_label_1
_geom_bond_atom_site_label_2
_geom_bond_site_symmetry_2
_geom_bond_distance
Sn1 F1 3_656 1.9518(11)
Sn1 F1 . 1.9518(11)
Sn1 F2 . 1.9617(11)
Sn1 F2 3_656 1.9617(11)
Sn1 F3 3_656 1.9655(11)
Sn1 F3 . 1.9656(11)
Ag1 N1 . 2.1434(16)
Ag1 N2 . 2.1662(16)
Ag1 N3 . 2.5870(19)
Ag1 Ag2 . 3.0611(2)
Ag1 Ag2 4_566 3.3283(2)
N1 H1A . 0.85(3)
N1 H1B . 0.89(3)
N1 H1C . 0.98(4)
N2 H2A . 0.91(3)
N2 H2B . 0.94(3)
N2 H2C . 0.83(3)
N3 H3A . 0.88(3)
N3 H3B . 0.79(3)
N3 H3C . 0.91(3)
Ag2 N4 . 2.1160(16)
Ag2 N5 . 2.1183(16)
N4 H4A . 0.90(3)
N4 H4B . 0.84(3)
N4 H4C . 0.79(3)
N5 H5A . 0.96(3)
N5 H5B . 0.95(3)
N5 H5C . 0.93(3)

loop_
_geom_hbond_atom_site_label_D
_geom_hbond_atom_site_label_H
_geom_hbond_atom_site_label_A
_geom_hbond_site_symmetry_A
_geom_hbond_distance_DH
_geom_hbond_distance_HA
_geom_hbond_distance_DA
_geom_hbond_angle_DHA
N1 H1A F4 1_455 0.85(3) 2.03(3) 2.884(2) 178(2)
N1 H1B F4 4_465 0.89(3) 1.96(3) 2.844(2) 171(3)
N1 H1C F3 1_455 0.98(4) 2.14(4) 3.057(2) 156(3)
N2 H2A F1 1_556 0.91(3) 2.43(3) 3.227(2) 146(2)
N2 H2A F3 3_657 0.91(3) 2.56(3) 3.354(2) 145.4(19)
N2 H2B F3 . 0.94(3) 2.04(3) 2.961(2) 167(3)
N2 H2C F4 . 0.83(3) 2.02(3) 2.849(2) 172(3)
N3 H3A F1 1_455 0.88(3) 2.57(3) 3.274(2) 138(3)
N3 H3A F2 3_556 0.88(3) 2.42(3) 3.223(2) 153(3)
N3 H3B F3 3_657 0.79(3) 2.61(3) 3.345(3) 157(3)
N3 H3C F1 3_656 0.91(3) 2.39(3) 3.279(3) 167(3)
N4 H4A F2 . 0.90(3) 2.04(3) 2.930(2) 170(2)
N4 H4B F4 1_454 0.84(3) 1.97(3) 2.7955(19) 171(3)
N4 H4C F1 1_455 0.79(3) 2.33(3) 3.045(2) 151(3)
N5 H5A F4 . 0.96(3) 1.90(3) 2.8305(19) 160(3)
N5 H5B F4 4_565 0.95(3) 1.93(3) 2.882(2) 173(2)
N5 H5C F2 4_566 0.93(3) 2.09(3) 2.999(2) 163(3)

_cod_database_fobs_code 2241965
